data_1516392
loop_
_publ_author_name
'Ghosh, Kumaresh'
'Masanta, Goutam'
'Fr\"ohlich, Roland'
'Petsalakis, Ioannis D.'
'Theodorakopoulos, Giannoula'

_publ_section_title
;
 Triphenylamine-based receptors in selective recognition of dicarboxylic
 acids.
;
_journal_issue 22
_journal_name_full 'The journal of physical chemistry. B'
_journal_page_first 7800
_journal_page_last 7809
_journal_paper_doi 10.1021/jp901151w
_journal_volume 113
_journal_year 2009
_chemical_formula_sum 'C38 H35 Br Cl3 N5 O6'
_chemical_formula_weight 843.97
_chemical_name_systematic
; 
? 
;
_space_group_IT_number 14
_symmetry_cell_setting monoclinic
_symmetry_space_group_name_Hall '-P 2yn'
_symmetry_space_group_name_H-M 'P 1 21/n 1'
_atom_sites_solution_hydrogens 'at N from difmap, others geom'
_atom_sites_solution_primary direct
_atom_sites_solution_secondary difmap
_audit_creation_method SHELXL-97
_cell_angle_alpha 90.00
_cell_angle_beta 103.22(1)
_cell_angle_gamma 90.00
_cell_formula_units_Z 4
_cell_length_a 11.886(1)
_cell_length_b 19.507(1)
_cell_length_c 16.746(1)
_cell_measurement_reflns_used 6553
_cell_measurement_temperature 223(2)
_cell_measurement_theta_max 68.25
_cell_measurement_theta_min 0.88
_cell_volume 3779.8(5)
_computing_cell_refinement 'Collect (Nonius B.V., 1998)'
_computing_data_collection 'Collect (Nonius B.V., 1998)'
_computing_data_reduction 'Denzo-SMN (Otwinowski & Minor, 1997)'
_computing_molecular_graphics 'SCHAKAL (Keller, 1997)'
_computing_publication_material 'SHELXL-97 (Sheldrick, 1997)'
_computing_structure_refinement 'SHELXL-97 (Sheldrick, 1997)'
_computing_structure_solution 'SHELXS-97 (Sheldrick, 1990)'
_diffrn_ambient_temperature 223(2)
_diffrn_measured_fraction_theta_full 0.975
_diffrn_measured_fraction_theta_max 0.975
_diffrn_measurement_device_type 'Nonius KappaCCD APEXII'
_diffrn_measurement_method '\w and \f scans'
_diffrn_radiation_monochromator graphite
_diffrn_radiation_source 'fine-focus sealed tube'
_diffrn_radiation_type CuK\a
_diffrn_radiation_wavelength 1.54178
_diffrn_reflns_av_R_equivalents 0.050
_diffrn_reflns_av_sigmaI/netI 0.0255
_diffrn_reflns_limit_h_max 14
_diffrn_reflns_limit_h_min -14
_diffrn_reflns_limit_k_max 23
_diffrn_reflns_limit_k_min -21
_diffrn_reflns_limit_l_max 19
_diffrn_reflns_limit_l_min -19
_diffrn_reflns_number 28539
_diffrn_reflns_theta_full 68.29
_diffrn_reflns_theta_max 68.29
_diffrn_reflns_theta_min 4.15
_exptl_absorpt_coefficient_mu 3.878
_exptl_absorpt_correction_T_max 0.5109
_exptl_absorpt_correction_T_min 0.4439
_exptl_absorpt_correction_type multi-scan
_exptl_absorpt_process_details 'Denzo (Otwinowski, Borek, Majewski & Minor, 2003)'
_exptl_crystal_colour 'light yellow'
_exptl_crystal_density_diffrn 1.483
_exptl_crystal_density_method 'not measured'
_exptl_crystal_description block
_exptl_crystal_F_000 1728
_exptl_crystal_size_max 0.25
_exptl_crystal_size_mid 0.20
_exptl_crystal_size_min 0.20
_refine_diff_density_max 1.354
_refine_diff_density_min -0.834
_refine_diff_density_rms 0.077
_refine_ls_extinction_method none
_refine_ls_goodness_of_fit_ref 1.033
_refine_ls_hydrogen_treatment mixed
_refine_ls_matrix_type full
_refine_ls_number_parameters 488
_refine_ls_number_reflns 6754
_refine_ls_number_restraints 0
_refine_ls_restrained_S_all 1.033
_refine_ls_R_factor_all 0.0800
_refine_ls_R_factor_gt 0.0721
_refine_ls_shift/su_max 0.001
_refine_ls_shift/su_mean 0.000
_refine_ls_structure_factor_coef Fsqd
_refine_ls_weighting_details 'calc w=1/[\s^2^(Fo^2^)+(0.1301P)^2^+5.4340P] where P=(Fo^2^+2Fc^2^)/3'
_refine_ls_weighting_scheme calc
_refine_ls_wR_factor_gt 0.2103
_refine_ls_wR_factor_ref 0.2203
_reflns_number_gt 5796
_reflns_number_total 6754
_cod_data_source_file jp901151w_si_002.cif
_cod_data_source_block fro3898
_cod_original_cell_volume 3779.8(4)
_cod_original_sg_symbol_H-M P21/n
_cod_database_code 1516392
_reflns_threshold_ex-pression >2sigma(I)

loop_
_symmetry_equiv_pos_as_xyz
'x, y, z'
'-x+1/2, y+1/2, -z+1/2'
'-x, -y, -z'
'x-1/2, -y-1/2, z-1/2'

loop_
_atom_site_label
_atom_site_type_symbol
_atom_site_fract_x
_atom_site_fract_y
_atom_site_fract_z
_atom_site_U_iso_or_equiv
_atom_site_adp_type
_atom_site_occupancy
_atom_site_symmetry_multiplicity
_atom_site_calc_flag
_atom_site_refinement_flags
_atom_site_disorder_group
C1 C 0.6461(4) -0.5751(2) 0.9283(3) 0.0581(11) Uani 1 1 d . .
O11 O 0.7036(4) -0.53216(19) 0.9012(2) 0.0909(13) Uani 1 1 d . .
O12 O 0.5908(4) -0.62279(18) 0.8835(2) 0.0738(10) Uani 1 1 d . .
H12C H 0.5972 -0.6178 0.8355 0.111 Uiso 1 1 calc R .
C2 C 0.6399(6) -0.5820(2) 1.0160(3) 0.0754(15) Uani 1 1 d . .
H2A H 0.6888 -0.6207 1.0397 0.091 Uiso 1 1 calc R ..
H2B H 0.5602 -0.5939 1.0173 0.091 Uiso 1 1 calc R .
C3 C 0.6748(5) -0.5210(2) 1.0706(3) 0.0631(11) Uani 1 1 d . .
H3A H 0.6303 -0.4808 1.0463 0.076 Uiso 1 1 calc R .
H3B H 0.7569 -0.5113 1.0752 0.076 Uiso 1 1 calc R .
C4 C 0.6538(5) -0.5340(2) 1.1550(3) 0.0620(11) Uani 1 1 d . .
H4A H 0.5714 -0.5433 1.1497 0.074 Uiso 1 1 calc R .
H4B H 0.6967 -0.5750 1.1780 0.074 Uiso 1 1 calc R .
C5 C 0.6884(4) -0.4764(2) 1.2125(2) 0.0510(9) Uani 1 1 d . .
O51 O 0.7327(4) -0.42381(16) 1.1950(2) 0.0721(9) Uani 1 1 d . .
O52 O 0.6705(3) -0.48729(17) 1.28566(18) 0.0674(8) Uani 1 1 d . .
H52 H 0.6778 -0.4507 1.3117 0.101 Uiso 1 1 calc R .
N1 N 0.6283(3) -0.21218(15) 0.90481(19) 0.0458(7) Uani 1 1 d . .
C11 C 0.5967(3) -0.14538(17) 0.8723(2) 0.0425(8) Uani 1 1 d . .
C12 C 0.5210(3) -0.1051(2) 0.9035(3) 0.0498(9) Uani 1 1 d . .
H12 H 0.4906 -0.1216 0.9469 0.060 Uiso 1 1 calc R .
C13 C 0.4897(4) -0.0410(2) 0.8713(3) 0.0552(10) Uani 1 1 d . .
H13 H 0.4391 -0.0135 0.8932 0.066 Uiso 1 1 calc R .
C14 C 0.5329(4) -0.0178(2) 0.8074(3) 0.0521(9) Uani 1 1 d . .
Br1 Br 0.48230(6) 0.06938(2) 0.76180(4) 0.0810(3) Uani 1 1 d . .
C15 C 0.6076(4) -0.0563(2) 0.7749(3) 0.0531(9) Uani 1 1 d . .
H15 H 0.6367 -0.0395 0.7310 0.064 Uiso 1 1 calc R .
C16 C 0.6397(3) -0.1207(2) 0.8078(2) 0.0477(8) Uani 1 1 d . .
H16 H 0.6910 -0.1477 0.7860 0.057 Uiso 1 1 calc R .
C11A C 0.6527(3) -0.22077(18) 0.9914(2) 0.0438(8) Uani 1 1 d . .
C12A C 0.6160(4) -0.2784(2) 1.0269(2) 0.0499(9) Uani 1 1 d . .
H12A H 0.5750 -0.3129 0.9931 0.060 Uiso 1 1 calc R .
C13A C 0.6390(4) -0.28587(19) 1.1112(2) 0.0495(9) Uani 1 1 d . .
H13A H 0.6162 -0.3261 1.1341 0.059 Uiso 1 1 calc R .
C14A C 0.6956(3) -0.23426(18) 1.1623(2) 0.0459(8) Uani 1 1 d . .
C15A C 0.7298(4) -0.17568(19) 1.1266(2) 0..0498(9) Uani 1 1 d . .
H15A H 0.7663 -0.1398 1.1603 0.060 Uiso 1 1 calc R .
C16A C 0.7110(3) -0.16946(19) 1.0426(2) 0.0482(9) Uani 1 1 d .. .
H16A H 0.7377 -0.1304 1.0197 0.058 Uiso 1 1 calc R .
C17A C 0.7188(4) -0.23746(19) 1.2540(2) 0.0489(9) Uani 1 1 d . .
O18A O 0.7268(3) -0.18513(15) 1.29420(19) 0.0713(9) Uani 1 1 d . .
N19A N 0.7291(3) -0.30157(17) 1.2879(2) 0.0508(8) Uani 1 1 d . .
H19A H 0.726(4) -0.333(3) 1.261(3) 0.061 Uiso 1 1 d . .
C20A C 0.7527(4) -0.3168(2) 1.3723(2) 0.0506(9) Uani 1 1 d . .
N21A N 0.7350(3) -0.38190(16) 1.38961(19) 0.0454(7) Uani 1 1 d . .
C22A C 0.7573(4) -0.4016(2) 1.4688(2) 0.0526(9) Uani 1 1 d . .
C23A C 0.7967(5) -0.3566(3) 1.5321(3) 0.0699(13) Uani 1 1 d . .
H23A H 0.8086 -0.3708 1.5870 0.084 Uiso 1 1 calc R .
C24A C 0.8182(6) -0.2897(3) 1.5127(3) 0.0794(15) Uani 1 1 d . .
H24A H 0.8481 -0.2583 1.5548 0.095 Uiso 1 1 calc R .
C25A C 0.7964(5) -0.2691(2) 1.4328(3) 0.0718(13) Uani 1 1 d . .
H25A H 0.8107 -0.2237 1.4191 0.086 Uiso 1 1 calc R .
C26A C 0.7388(4) -0.4762(2) 1.4852(3) 0.0636(11) Uani 1 1 d . .
H26A H 0.6661 -0.4913 1.4505 0.095 Uiso 1 1 calc R .
H26B H 0.7368 -0.4822 1.5423 0.095 Uiso 1 1 calc R .
H26C H 0.8016 -0.5030 1.4731 0.095 Uiso 1 1 calc R .
C11B C 0.6191(3) -0.26895(18) 0.8512(2) 0.0447(8) Uani 1 1 d . ..
C12B C 0.6899(3) -0.32587(19) 0.8717(2) 0.0484(9) Uani 1 1 d . .
H12B H 0.7471 -0.3259 0.9208 0.058 Uiso 1 1 calc R .
C13B C 0.6772(3) -0.38277(19) 0.8207(2) 0.0468(8) Uani 1 1 d . .
H13B H 0.7241 -0.4215 0.8366 0.056 Uiso 1 1 calc R .
C14B C 0.5955(3) -0.38316(19) 0.7461(2) 0.0453(8) Uani 1 1 d . .
C15B C 0.5289(4) -0.3244(2) 0.7248(2) 0.0512(9) Uani 1 1 d . .
H15B H 0.4758 -0.3228 0.6737 0.061 Uiso 1 1 calc R .
C16B C 0.5381(3) -0.2688(2) 0.7761(3) 0.0506(9) Uani 1 1 d . .
H16B H 0.4899 -0.2306 0.7607 0.061 Uiso 1 1 calc R .
C17B C 0.5729(4) -0.44187(19) 0.6873(2) 0.0469(8) Uani 1 1 d . .
O18B O 0.5274(3) -0.43291(14) 0.61551(18) 0.0674(9) Uani 1 1 d . .
N19B N 0.6027(3) -0.50577(16) 0.7197(2) 0.0440(7) Uani 1 1 d . .
H19B H 0.625(4) -0.509(2) 0.765(3) 0.053 Uiso 1 1 d . .
C20B C 0.5822(3) -0.56822(17) 0.6782(2) 0.0413(8) Uani 1 1 d . .
N21B N 0.5904(3) -0.62281(15) 0.72774(18) 0.0424(7) Uani 1 1 d . .
C22B C 0.5772(3) -0.68643(19) 0.6944(2) 0.0462(8) Uani 1 1 d . .
C23B C 0.5515(4) -0.6963(2) 0.6111(2) 0.0526(9) Uani 1 1 d . .
H23B H 0.5405 -0.7407 0.5889 0.063 Uiso 1 1 calc R .
C24B C 0.5420(4) -0.6397(2) 0.5603(2) 0.0526(9) Uani 1 1 d . .
H24B H 0.5248 -0.6456 0.5031 0.063 Uiso 1 1 calc R .
C25B C 0.5577(4) -0.5749(2) 0.5930(2) 0.0476(9) Uani 1 1 d . .
H25B H 0.5520 -0.5362 0.5589 0.057 Uiso 1 1 calc R .
C26B C 0.5933(5) -0.7459(2) 0.7528(3) 0.0597(11) Uani 1 1 d . .
H26D H 0.6725 -0.7466 0.7846 0.090 Uiso 1 1 calc R .
H26E H 0.5766 -0.7883 0.7221 0.090 Uiso 1 1 calc R .
H26F H 0.5413 -0.7411 0.7894 0.090 Uiso 1 1 calc R .
C31 C 0.9705(5) -0.6129(3) 0.9466(3) 0.0796(15) Uani 1 1 d . .
H31 H 0.9213 -0.5751 0.9185 0.095 Uiso 1 1 calc R .
Cl1 Cl 0.99915(17) -0.59664(10) 1.05255(10) 0.1044(6) Uani 1 1 d . .
Cl2 Cl 0.89350(18) -0.68850(11) 0.92352(12) 0.1147(6) Uani 1 1 d . .
Cl3 Cl 1.09482(15) -0.61299(14) 0.91191(12) 0.1225(7) Uani 1 1 d . .

loop_
_atom_site_aniso_label
_atom_site_aniso_U_11
_atom_site_aniso_U_22
_atom_site_aniso_U_33
_atom_site_aniso_U_23
_atom_site_aniso_U_13
_atom_site_aniso_U_12
C1 0.084(3) 0.037(2) 0.050(2) 0.0046(17) 0.007(2) 0.0017(19)
O11 0.152(4) 0.060(2) 0.0514(18) 0.0036(16) 0.004(2) -0.038(2)
O12 0.108(3) 0.065(2) 0.0535(18) -0.0091(15) 0.0284(18) -0.0322(19)
C2 0.123(4) 0.049(3) 0.051(3) -0.002(2) 0.016(3) -0.018(3)
C3 0.090(3) 0.046(2) 0.051(2) -0.0005(19) 0.010(2) -0.002(2)
C4 0.085(3) 0.053(2) 0.049(2) 0.0030(19) 0.016(2) -0.001(2)
C5 0.065(2) 0.041(2) 0.049(2) 0.0069(17) 0.0159(18) 0.0092(17)
O51 0.119(3) 0.0457(17) 0.0591(19) 0.0019(14) 0.0356(19) 0.0001(17)
O52 0.096(2) 0.0596(18) 0.0507(16) -0.0037(14) 0.0263(16) -0.0159(17)
N1 0.0605(18) 0.0299(15) 0.0452(17) 0.0054(12) 0.0083(14) 0.0022(13)
C11 0.0456(18) 0..0297(17) 0.050(2) 0.0072(15) 0.0065(15) 0.0006(14)
C12 0.057(2) 0.040(2) 0.055(2) 0.0097(17) 0.0178(18) 0.0023(17)
C13 0.055(2) 0.039(2) 0.071(3) 0.0035(19) 0.0135(19) 0.0089(17)
C14 0.058(2) 0.0349(19) 0.058(2) 0.0061(17) 0.0012(18) -0.0030(16)
Br1 0.1138(5) 0.0391(3) 0.0795(4) 0.0176(2) -0.0001(3) 0.0091(2)
C15 0.065(2) 0.043(2) 0.050(2) 0.0102(17) 0.0096(18) -0.0090(18)
C16 0.051(2) 0.040(2) 0.053(2) 0.0052(16) 0.0148(17) 0.0028(16)
C11A 0.0509(19) 0.0323(17) 0.047(2) 0.0042(15) 0.0089(15) 0.0031(15)
C12A 0.062(2) 0.0363(19) 0.048(2) 0.0024(16) 0.0055(17) -0.0093(16)
C13A 0.061(2) 0.0340(18) 0.052(2) 0.0071(16) 0.0101(17) -0.0048(16)
C14A 0.054(2) 0.0332(18) 0.049(2) 0.0042(15) 0.0083(16) 0..0042(15)
C15A 0.061(2) 0.0336(18) 0.052(2) -0.0004(16) 0.0058(17) -0.0016(16)
C16A 0.057(2) 0.0311(18) 0.054(2) 0.0044(16) 0.0090(17) -0.0066(15)
C17A 0.059(2) 0.0351(19) 0.052(2) 0.0036(16) 0.0109(17) 0.0039(16)
O18A 0.119(3) 0.0376(16) 0.0536(17) -0.0021(13) 0.0129(17) 0.0076(16)
N19A 0.074(2) 0.0341(16) 0.0434(18) -0.0006(13) 0.0111(15) 0.0013(15)
C20A 0.065(2) 0.041(2) 0.0434(19) 0.0006(16) 0.0085(17) 0.0077(17)
N21A 0.0479(16) 0.0452(17) 0.0432(16) 0.0050(13) 0.0110(13) 0.0028(13)
C22A 0.054(2) 0.057(2) 0.047(2) 0.0072(18) 0.0127(17) 0.0067(18)
C23A 0.093(3) 0.074(3) 0.040(2) 0.003(2) 0.011(2) 0.014(3)
C24A 0.120(5) 0.061(3) 0.050(3) -0.009(2) 0.005(3) 0.012(3)
C25A 0.113(4) 0.045(2) 0.052(2) -0.0075(19) 0.006(2) 0.004(2)
C26A 0.068(3) 0.065(3) 0.060(3) 0.022(2) 0.018(2) 0.001(2)
C11B 0.052(2) 0.0329(18) 0.048(2) 0.0028(15) 0.0084(15) -0.0013(15)
C12B 0.056(2) 0.0366(19) 0.048(2) 0.0029(16) 0.0012(16) 0.0024(16)
C13B 0.054(2) 0.0319(18) 0.051(2) 0.0050(15) 0..0058(16) 0.0028(15)
C14B 0.055(2) 0.0344(18) 0.0453(19) 0.0066(15) 0.0086(16) -0.0021(15)
C15B 0.059(2) 0.040(2) 0.048(2) 0.0060(16) -0.0012(17) 0.0005(16)
C16B 0.054(2) 0.0368(19) 0.055(2) 0.0076(16) 0.0008(17) 0.0060(16)
C17B 0.060(2) 0.0381(19) 0.041(2) 0.0032(15) 0.0074(16) -0.0020(16)
O18B 0.106(3) 0.0443(16) 0.0438(16) 0.0067(12) 0.0001(16) 0.0062(15)
N19B 0.0571(18) 0.0352(16) 0.0366(15) 0.0031(13) 0.0041(13) 0.0000(13)
C20B 0.0456(18) 0.0378(19) 0.0398(18) -0.0001(14) 0.0083(14) 0.0007(14)
N21B 0.0534(17) 0.0340(15) 0.0389(15) 0.0019(12) 0.0087(12) -0.0007(12)
C22B 0.057(2) 0.0364(19) 0.046(2) 0.0006(15) 0.0117(16) -0.0020(16)
C23B 0.067(2) 0.043(2) 0.046(2) -0.0081(16) 0.0079(18) -0.0023(18)
C24B 0.069(2) 0.050(2) 0.0380(19) -0.0006(16) 0.0097(17) 0.0035(18)
C25B 0.059(2) 0.045(2) 0.0388(19) 0.0066(15) 0.0102(16) 0.0023(16)
C26B 0.093(3) 0.036(2) 0.051(2) 0.0028(17) 0.020(2) -0.004(2)
C31 0.079(3) 0.081(4) 0.070(3) 0.020(3) 0.000(3) 0.004(3)
Cl1 0.1301(14) 0.1018(12) 0.0742(9) -0.0041(8) 0.0088(9) 0.0245(10)
Cl2 0.1168(13) 0.1183(15) 0.1048(12) -0.0053(11) 0.0167(10) -0.0356(11)
Cl3 0.0820(10) 0.188(2) 0.0987(12) 0.0097(13) 0.0222(9) -0.0170(12)

loop_
_atom_type_symbol
_atom_type_description
_atom_type_scat_dispersion_real
_atom_type_scat_dispersion_imag
_atom_type_scat_source
C C 0.0181 0.0091 'International Tables Vol C Tables 4.2.6.8 and 6.1.1.4'
H H 0.0000 0.0000 'International Tables Vol C Tables 4.2.6.8 and 6.1.1.4'
N N 0.0311 0.0180 'International Tables Vol C Tables 4.2.6.8 and 6.1.1.4'
O O 0.0492 0.0322 'International Tables Vol C Tables 4.2.6.8 and 6.1.1.4'
Cl Cl 0.3639 0.7018 'International Tables Vol C Tables 4.2.6.8 and 6.1.1.4'
Br Br -0.6763 1.2805 'International Tables Vol C Tables 4.2.6.8 and 6.1.1.4'

loop_
_geom_angle_atom_site_label_1
_geom_angle_atom_site_label_2
_geom_angle_atom_site_label_3
_geom_angle
_geom_angle_site_symmetry_1
_geom_angle_site_symmetry_3
O11 C1 O12 122.2(4) . .
O11 C1 C2 125.4(4) . .
O12 C1 C2 112.2(4) . .
C1 C2 C3 117.3(4) . .
C2 C3 C4 110.8(4) . ..
C5 C4 C3 113.7(4) . .
O51 C5 O52 122.2(4) . .
O51 C5 C4 123.7(4) . .
O52 C5 C4 114.0(4) . .
C11B N1 C11A 121.5(3) . .
C11B N1 C11 119.8(3) . .
C11A N1 C11 118.1(3) . .
C16 C11 C12 119.1(3) . .
C16 C11 N1 120.2(3) . .
C12 C11 N1 120.7(3) . .
C13 C12 C11 120.6(4) . .
C14 C13 C12 119.3(4) . .
C15 C14 C13 121.6(4) . .
C15 C14 Br1 120.4(3) . .
C13 C14 Br1 118.0(3) . .
C14 C15 C16 118.9(4) . .
C11 C16 C15 120.5(4) .. .
C12A C11A C16A 118.6(4) . .
C12A C11A N1 121.4(3) . .
C16A C11A N1 119.9(3) . .
C13A C12A C11A 121.0(4) . .
C12A C13A C14A 120.5(3) . .
C13A C14A C15A 118.4(4) . .
C13A C14A C17A 123.4(3) . .
C15A C14A C17A 118.1(3) . .
C16A C15A C14A 121.1(4) . .
C15A C16A C11A 120.4(3) . .
O18A C17A N19A 123.4(4) . .
O18A C17A C14A 120.4(3) . .
N19A C17A C14A 116.2(3) . .
C17A N19A C20A 126.0(3) . .
N21A C20A C25A 122.2(4) . .
N21A C20A N19A 114.5(3) . .
C25A C20A N19A 123.2(4) . .
C20A N21A C22A 118.8(4) . .
N21A C22A C23A 122.1(4) . .
N21A C22A C26A 116.8(4) . .
C23A C22A C26A 121.1(4) . .
C22A C23A C24A 118.1(4) . .
C25A C24A C23A 120.4(5) . .
C24A C25A C20A 118.3(5) . .
C12B C11B C16B 118.5(3) . .
C12B C11B N1 121.0(3) . .
C16B C11B N1 120.5(3) . .
C13B C12B C11B 120.9(4) . .
C12B C13B C14B 120.7(3) . .
C15B C14B C13B 117.6(4) . .
C15B C14B C17B 117.2(3) . .
C13B C14B C17B 125.3(3) . .
C16B C15B C14B 122.1(4) . .
C15B C16B C11B 120.1(3) . .
O18B C17B N19B 122.5(4) . .
O18B C17B C14B 121.0(3) . .
N19B C17B C14B 116.4(3) . .
C17B N19B C20B 126.6(3) . .
N21B C20B N19B 114.0(3) . .
N21B C20B C25B 121.8(3) . .
N19B C20B C25B 124.2(3) . .
C20B N21B C22B 119.2(3) . .
N21B C22B C23B 121.7(3) . .
N21B C22B C26B 117.0(3) . .
C23B C22B C26B 121.4(4) . .
C22B C23B C24B 118.8(4) . .
C25B C24B C23B 120.4(4) . .
C24B C25B C20B 118.1(3) . .
Cl3 C31 Cl2 112.1(4) . .
Cl3 C31 Cl1 111.2(3) . .
Cl2 C31 Cl1 110.4(3) .. .

loop_
_geom_bond_atom_site_label_1
_geom_bond_atom_site_label_2
_geom_bond_distance
C1 O11 1.232(6)
C1 O12 1.278(5)
C1 C2 1.494(7)
C2 C3 1.499(6)
C3 C4 1.511(6)
C4 C5 1.476(6)
C5 O51 1.220(5)
C5 O52 1.308(5)
N1 C11B 1.414(5)
N1 C11A 1.422(5)
N1 C11 1.429(4)
C11 C16 1.383(5)
C11 C12 1.384(5)
C12 C13 1.378(6)
C13 C14 1.368(6)
C14 C15 1.367(6)
C14 Br1 1.904(4)
C15 C16 1.389(5)
C11A C12A 1.388(5)
C11A C16A 1.395(5)
C12A C13A 1.382(6)
C13A C14A 1.392(5)
C14A C15A 1.393(5)
C14A C17A 1.498(5)
C15A C16A 1.378(6)
C17A O18A 1.215(5)
C17A N19A 1.368(5)
N19A C20A 1.408(5)
C20A N21A 1.330(5)
C20A C25A 1.386(6)
N21A C22A 1.348(5)
C22A C23A 1.374(7)
C22A C26A 1.505(6)
C23A C24A 1.382(8)
C24A C25A 1.364(7)
C11B C12B 1.388(5)
C11B C16B 1.398(5)
C12B C13B 1.387(5)
C13B C14B 1.397(5)
C14B C15B 1.392(5)
C14B C17B 1.493(5)
C15B C16B 1.373(6)
C17B O18B 1.214(5)
C17B N19B 1.373(5)
N19B C20B 1.395(5)
C20B N21B 1.339(5)
C20B C25B 1.397(5)
N21B C22B 1.355(5)
C22B C23B 1.372(6)
C22B C26B 1.501(5)
C23B C24B 1.382(6)
C24B C25B 1.372(6)
C31 Cl3 1.707(6)
C31 Cl2 1.733(6)
C31 Cl1 1.757(6)

loop_
_geom_torsion_atom_site_label_1
_geom_torsion_atom_site_label_2
_geom_torsion_atom_site_label_3
_geom_torsion_atom_site_label_4
_geom_torsion
_geom_torsion_site_symmetry_1
_geom_torsion_site_symmetry_2
_geom_torsion_site_symmetry_3
_geom_torsion_site_symmetry_4
O11 C1 C2 C3 19.8(9) . . . .
O12 C1 C2 C3 -165.0(5) . . . .
C1 C2 C3 C4 175.1(5) . . . .
C2 C3 C4 C5 178.9(5) . . . .
C3 C4 C5 O51 -1.9(7) . . . .
C3 C4 C5 O52 -180.0(4) . . . .
C11B N1 C11 C16 -49.7(5) . . . .
C11A N1 C11 C16 138.9(4) . . . .
C11B N1 C11 C12 128.9(4) . . . .
C11A N1 C11 C12 -42.5(5) . . . .
C16 C11 C12 C13 -0.6(6) . . . .
N1 C11 C12 C13 -179.3(4) . . . .
C11 C12 C13 C14 0.9(6) . . . .
C12 C13 C14 C15 -0.7(7) . . . .
C12 C13 C14 Br1 177.4(3) . . . .
C13 C14 C15 C16 0.2(6) . . . .
Br1 C14 C15 C16 -177.8(3) . . . .
C12 C11 C16 C15 0.1(6) . . . .
N1 C11 C16 C15 178.8(4) . . . .
C14 C15 C16 C11 0.1(6) . . . .
C11B N1 C11A C12A -31.3(5) . . . .
C11 N1 C11A C12A 139.9(4) . . . .
C11B N1 C11A C16A 151.1(4) . . . .
C11 N1 C11A C16A -37.8(5) . . . .
C16A C11A C12A C13A -1.5(6) . . . .
N1 C11A C12A C13A -179.2(4) . . . .
C11A C12A C13A C14A 2.5(6) . . . .
C12A C13A C14A C15A -0.9(6) . . . .
C12A C13A C14A C17A 177.3(4) . . . .
C13A C14A C15A C16A -1.7(6) . . . .
C17A C14A C15A C16A -180.0(4) . . . .
C14A C15A C16A C11A 2.7(6) . . . .
C12A C11A C16A C15A -1.1(6) . . . .
N1 C11A C16A C15A 176.6(4) . . . .
C13A C14A C17A O18A -152.1(4) . . . .
C15A C14A C17A O18A 26.1(6) . . . .
C13A C14A C17A N19A 27.5(6) . . . .
C15A C14A C17A N19A -154.4(4) . . . .
O18A C17A N19A C20A -1.6(7) . . . .
C14A C17A N19A C20A 178.8(4) . . . .
C17A N19A C20A N21A 166.8(4) . . . .
C17A N19A C20A C25A -16.4(7) . . . .
C25A C20A N21A C22A 2.0(6) . . . .
N19A C20A N21A C22A 178.8(3) . . . .
C20A N21A C22A C23A 0.5(6) .. . . .
C20A N21A C22A C26A -178.5(4) . . . .
N21A C22A C23A C24A -2.7(7) . . . .
C26A C22A C23A C24A 176.3(5) . . . .
C22A C23A C24A C25A 2.5(9) . . . .
C23A C24A C25A C20A -0.1(9) . . . .
N21A C20A C25A C24A -2.2(8) . . . .
N19A C20A C25A C24A -178.7(5) . .. . .
C11A N1 C11B C12B -36.5(5) . . . .
C11 N1 C11B C12B 152.4(4) . . . .
C11A N1 C11B C16B 143.5(4) . . . .
C11 N1 C11B C16B -27.6(5) . . . .
C16B C11B C12B C13B -2.9(6) . . . .
N1 C11B C12B C13B 177.1(4) . . . .
C11B C12B C13B C14B 2.3(6) . . . .
C12B C13B C14B C15B 0.6(6) . . . .
C12B C13B C14B C17B -178.7(4) . . . ..
C13B C14B C15B C16B -2.9(6) . . . .
C17B C14B C15B C16B 176.5(4) . . . .
C14B C15B C16B C11B 2.2(7) . . . .
C12B C11B C16B C15B 0.7(6) . . . .
N1 C11B C16B C15B -179.3(4) . . . .
C15B C14B C17B O18B 22.3(6) . . . .
C13B C14B C17B O18B -158.4(4) . . .. .
C15B C14B C17B N19B -155.5(4) . . . .
C13B C14B C17B N19B 23.8(6) . . . .
O18B C17B N19B C20B -2.8(7) . . . .
C14B C17B N19B C20B 175.0(3) . . . .
C17B N19B C20B N21B -162.5(4) . . . .
C17B N19B C20B C25B 18.9(6) . . . .
N19B C20B N21B C22B -177.1(3) . . . .
C25B C20B N21B C22B 1.5(5) . . . .
C20B N21B C22B C23B -2.4(6) . . . .
C20B N21B C22B C26B 176.9(4) . . . .
N21B C22B C23B C24B 1.8(6) . . . .
C26B C22B C23B C24B -177.5(4) . . . .
C22B C23B C24B C25B -0.3(6) . . . .
C23B C24B C25B C20B -0.5(6) . . . .
N21B C20B C25B C24B -0.1(6) . . . .
N19B C20B C25B C24B 178.4(4) . . . .
